data_2102829
loop_
_publ_author_name
'Ojala, William H.'
'Smieja, Jonathan M.'
'Spude, Jill M.'
'Arola, Trina M.'
'Kuspa, Marika K.'
'Herrera, Nell'
'Ojala, Charles R.'

_publ_section_title
;
 Isostructuralism among `bridge-flipped' isomeric benzylideneanilines
 and phenylhydrazones
;
_journal_coeditor_code GP5015
_journal_issue 3
_journal_name_full 'Acta Crystallographica Section B'
_journal_page_first 485
_journal_page_last 496
_journal_paper_doi 10.1107/S0108768107018034
_journal_volume 63
_journal_year 2007
_chemical_formula_moiety 'C14 H12 Br N'
_chemical_formula_sum 'C14 H12 Br N'
_chemical_formula_weight 274.16
_chemical_melting_point .78E-78
_chemical_name_systematic
;
 N-(2-bromobenzylidene)-2-methylaniline
;
_space_group_IT_number 60
_symmetry_cell_setting orthorhombic
_symmetry_space_group_name_Hall '-P 2n 2ab'
_symmetry_space_group_name_H-M 'P b c n'
_atom_sites_solution_hydrogens geom
_atom_sites_solution_primary direct
_atom_sites_solution_secondary difmap
_audit_creation_method SHELXL-97
_cell_angle_alpha 90.00
_cell_angle_beta 90.00
_cell_angle_gamma 90.00
_cell_formula_units_Z 8
_cell_length_a 13.4669(10)
_cell_length_b 11.7471(9)
_cell_length_c 14.9271(11)
_cell_measurement_reflns_used 3317
_cell_measurement_temperature 173(2)
_cell_measurement_theta_max 25.044
_cell_measurement_theta_min 2.301
_cell_volume 2361.4(3)
_computing_cell_refinement 'SAINT, Bruker'
_computing_data_collection 'SMART, Bruker'
_computing_data_reduction 'SAINT, Bruker'
_computing_molecular_graphics 'PLATON (Spek, 2003)'
_computing_publication_material 'SHELXL97 (Sheldrick, 1997)'
_computing_structure_refinement 'SHELXL-97 (Sheldrick, 1997)'
_computing_structure_solution 'SHELXS-97 (Sheldrick, 1990)'
_diffrn_ambient_temperature 173(2)
_diffrn_measured_fraction_theta_full 0.999
_diffrn_measured_fraction_theta_max 0.999
_diffrn_measurement_device_type 'Siemens SMART Platform CCD'
_diffrn_measurement_method 'area detector, omega scans per phi'
_diffrn_radiation_monochromator graphite
_diffrn_radiation_source 'normal-focus sealed tube'
_diffrn_radiation_type MoK\a
_diffrn_radiation_wavelength 0.71073
_diffrn_reflns_av_R_equivalents 0.0344
_diffrn_reflns_av_sigmaI/netI 0.0161
_diffrn_reflns_limit_h_max 16
_diffrn_reflns_limit_h_min -16
_diffrn_reflns_limit_k_max 13
_diffrn_reflns_limit_k_min -13
_diffrn_reflns_limit_l_max 17
_diffrn_reflns_limit_l_min -17
_diffrn_reflns_number 21446
_diffrn_reflns_theta_full 25.05
_diffrn_reflns_theta_max 25.05
_diffrn_reflns_theta_min 2.30
_exptl_absorpt_coefficient_mu 3.452
_exptl_absorpt_correction_T_max 0.756
_exptl_absorpt_correction_T_min 0.194
_exptl_absorpt_correction_type multi-scan
_exptl_absorpt_process_details 'SADABS (Blessing, 1995)'
_exptl_crystal_colour yellow
_exptl_crystal_density_diffrn 1.542
_exptl_crystal_density_method 'not measured'
_exptl_crystal_description prism
_exptl_crystal_F_000 1104
_exptl_crystal_size_max 0.50
_exptl_crystal_size_mid 0.50
_exptl_crystal_size_min 0.08
_refine_diff_density_max 0.262
_refine_diff_density_min -0.219
_refine_ls_extinction_method none
_refine_ls_goodness_of_fit_ref 1.102
_refine_ls_hydrogen_treatment constr
_refine_ls_matrix_type full
_refine_ls_number_parameters 196
_refine_ls_number_reflns 2088
_refine_ls_number_restraints 45
_refine_ls_restrained_S_all 1.096
_refine_ls_R_factor_all 0.0345
_refine_ls_R_factor_gt 0.0273
_refine_ls_shift/su_max 0.001
_refine_ls_shift/su_mean 0.000
_refine_ls_structure_factor_coef Fsqd
_refine_ls_weighting_details 'calc w=1/[\s^2^(Fo^2^)+(0.0232P)^2^+1.5024P] where P=(Fo^2^+2Fc^2^)/3'
_refine_ls_weighting_scheme calc
_refine_ls_wR_factor_gt 0.0600
_refine_ls_wR_factor_ref 0.0625
_reflns_number_gt 1788
_reflns_number_total 2088
_reflns_threshold_expression I>2\s(I)
_cod_data_source_file gp5015.cif
_cod_data_source_block V
_cod_database_code 2102829

loop_
_symmetry_equiv_pos_as_xyz
'x, y, z'
'-x+1/2, -y+1/2, z+1/2'
'-x, y, -z+1/2'
'x+1/2, -y+1/2, -z'
'-x, -y, -z'
'x-1/2, y-1/2, -z-1/2'
'x, -y, z-1/2'
'-x-1/2, y-1/2, z'

loop_
_atom_site_type_symbol
_atom_site_label
_atom_site_fract_x
_atom_site_fract_y
_atom_site_fract_z
_atom_site_U_iso_or_equiv
_atom_site_adp_type
_atom_site_calc_flag
_atom_site_refinement_flags
_atom_site_occupancy
_atom_site_disorder_assembly
_atom_site_disorder_group
Br Br1 0.09885(3) 0.54056(5) 0.68020(4) 0.03447(13) Uani d PD 0.6457(7) A 1
C C1 0.2856(4) 0.4965(7) 0.5924(6) 0.0238(5) Uani d PD 0.6457(7) A 1
C C2 0.2344(5) 0.5690(13) 0.6514(10) 0.0243(9) Uani d PD 0.6457(7) A 1
C C3 0.2801(7) 0.6593(15) 0.6941(11) 0.0273(17) Uani d PD 0.6457(7) A 1
H H3 0.2435 0.7075 0.7331 0.033 Uiso calc PR 0.6457(7) A 1
C C4 0.3799(10) 0.678(2) 0.6790(16) 0.0321(12) Uani d PD 0.6457(7) A 1
H H4 0.4120 0.7409 0.7065 0.039 Uiso calc PR 0.6457(7) A 1
C C5 0.4340(7) 0.6049(13) 0.6237(12) 0.030(2) Uani d PD 0.6457(7) A 1
H H5 0.5034 0.6161 0.6158 0.036 Uiso calc PR 0.6457(7) A 1
C C6 0.3869(5) 0.5164(10) 0.5803(8) 0.0246(18) Uani d PD 0.6457(7) A 1
H H6 0.4239 0.4682 0.5416 0.030 Uiso calc PR 0.6457(7) A 1
C C7 0.2278(3) 0.2648(5) 0.4331(4) 0.0195(12) Uani d PD 0.6457(7) A 1
C C8 0.2787(3) 0.1686(8) 0.4042(8) 0.0222(14) Uani d PD 0.6457(7) A 1
C C9 0.2269(4) 0.0894(9) 0.3519(10) 0.0266(16) Uani d PD 0.6457(7) A 1
H H9 0.2609 0.0239 0.3305 0.032 Uiso calc PR 0.6457(7) A 1
C C10 0.1277(9) 0.1037(19) 0.3303(18) 0.0342(16) Uani d PD 0.6457(7) A 1
H H10 0.0938 0.0473 0.2965 0.041 Uiso calc PR 0.6457(7) A 1
C C11 0.0783(6) 0.2005(14) 0.3581(12) 0.032(2) Uani d PD 0.6457(7) A 1
H H11 0.0107 0.2121 0.3424 0.038 Uiso calc PR 0.6457(7) A 1
C C12 0.1284(4) 0.2803(7) 0.4091(5) 0.0267(16) Uani d PD 0.6457(7) A 1
H H12 0.0946 0.3470 0.4282 0.032 Uiso calc PR 0.6457(7) A 1
C C13 0.2373(5) 0.4000(5) 0.5460(5) 0.0234(12) Uani d PD 0.6457(7) A 1
H H13 0.1725 0.3770 0.5635 0.028 Uiso calc PR 0.6457(7) A 1
C C14 0.3857(3) 0.1474(6) 0.4285(6) 0.050 Uiso d PD 0.6457(7) A 1
H H14A 0.4286 0.1721 0.3791 0.075 Uiso calc PR 0.6457(7) A 1
H H14B 0.3958 0.0659 0.4394 0.075 Uiso calc PR 0.6457(7) A 1
H H14C 0.4025 0.1903 0.4827 0.075 Uiso calc PR 0.6457(7) A 1
N N1 0.2813(3) 0.3475(3) 0.48306(19) 0.0244(9) Uani d PD 0.6457(7) A 1
Br Br1A 0.40214(6) 0.13289(7) 0.42988(8) 0.0342(2) Uani d PD 0.3543(7) A 2
C C1A 0.2171(5) 0.2541(10) 0.4506(9) 0.0195(12) Uani d PD 0.3543(7) A 2
C C2A 0.2639(5) 0.1590(15) 0.4121(16) 0.0222(14) Uani d PD 0.3543(7) A 2
C C3A 0.2134(7) 0.0816(18) 0.3594(19) 0.0266(16) Uani d PD 0.3543(7) A 2
H H3A 0.2445 0.0133 0.3402 0.032 Uiso calc PR 0.3543(7) A 2
C C4A 0.1167(17) 0.106(3) 0.335(3) 0.0342(16) Uani d PD 0.3543(7) A 2
H H4A 0.0830 0.0578 0.2940 0.041 Uiso calc PR 0.3543(7) A 2
C C5A 0.0681(11) 0.201(3) 0.371(2) 0.032(2) Uani d PD 0.3543(7) A 2
H H5A 0.0005 0.2146 0.3565 0.038 Uiso calc PR 0.3543(7) A 2
C C6A 0.1181(7) 0.2736(14) 0.4275(12) 0.0267(16) Uani d PD 0.3543(7) A 2
H H6A 0.0848 0.3383 0.4510 0.032 Uiso calc PR 0.3543(7) A 2
C C7A 0.2794(6) 0.5023(12) 0.5926(11) 0.0238(5) Uani d PD 0.3543(7) A 2
C C8A 0.2260(9) 0.563(2) 0.6568(19) 0.0243(9) Uani d PD 0.3543(7) A 2
C C9A 0.2751(12) 0.650(3) 0.703(2) 0.0273(17) Uani d PD 0.3543(7) A 2
H H9A 0.2396 0.6920 0.7469 0.033 Uiso calc PR 0.3543(7) A 2
C C10A 0.3737(18) 0.676(4) 0.687(3) 0.0321(12) Uani d PD 0.3543(7) A 2
H H10A 0.4059 0.7334 0.7211 0.039 Uiso calc PR 0.3543(7) A 2
C C11A 0.4248(13) 0.619(3) 0.621(2) 0.030(2) Uani d PD 0.3543(7) A 2
H H11A 0.4915 0.6388 0.6069 0.036 Uiso calc PR 0.3543(7) A 2
C C12A 0.3779(9) 0.532(2) 0.5744(16) 0.0246(18) Uani d PD 0.3543(7) A 2
H H12A 0.4133 0.4918 0.5294 0.030 Uiso calc PR 0.3543(7) A 2
C C13A 0.2696(7) 0.3358(8) 0.5093(6) 0.0244(9) Uani d PD 0.3543(7) A 2
H H13A 0.3364 0.3216 0.5262 0.029 Uiso calc PR 0.3543(7) A 2
C C14A 0.1168(5) 0.5428(12) 0.6722(9) 0.050 Uiso d PD 0.3543(7) A 2
H H14D 0.1074 0.4701 0.7032 0.075 Uiso calc PR 0.3543(7) A 2
H H14E 0.0822 0.5408 0.6145 0.075 Uiso calc PR 0.3543(7) A 2
H H14F 0.0898 0.6046 0.7090 0.075 Uiso calc PR 0.3543(7) A 2
N N1A 0.2260(7) 0.4250(8) 0.5373(9) 0.0234(12) Uani d PD 0.3543(7) A 2

loop_
_atom_site_aniso_label
_atom_site_aniso_U_11
_atom_site_aniso_U_22
_atom_site_aniso_U_33
_atom_site_aniso_U_12
_atom_site_aniso_U_13
_atom_site_aniso_U_23
Br1 0.02272(19) 0.0463(2) 0.0344(2) 0.00246(18) 0.00429(16) -0.00775(17)
C1 0.0287(11) 0.0218(12) 0.0208(9) -0.0006(10) 0.0006(9) 0.0012(8)
C2 0.0273(14) 0.0241(18) 0.0214(18) -0.0001(12) 0.0025(12) 0.0047(17)
C3 0.0397(15) 0.023(3) 0.020(3) 0.0027(10) 0.0005(10) 0.000(3)
C4 0.040(2) 0.0257(13) 0.030(4) -0.0068(16) -0.0067(13) -0.001(3)
C5 0.0257(18) 0.026(4) 0.0371(17) -0.003(3) -0.002(2) 0.006(3)
C6 0.0263(15) 0.019(3) 0.0282(19) 0.002(2) 0.0035(17) 0.002(2)
C7 0.0286(13) 0.0192(14) 0.011(3) -0.0055(12) 0.0082(14) 0.0061(17)
C8 0.0267(15) 0.0216(17) 0.018(2) -0.0052(18) 0.008(2) 0.0057(18)
C9 0.0375(19) 0.0199(16) 0.022(3) -0.0064(18) 0.012(2) 0.0001(19)
C10 0.043(3) 0.0320(14) 0.028(3) -0.010(2) -0.002(4) -0.0038(11)
C11 0.0296(19) 0.0381(12) 0.028(5) -0.0030(18) -0.004(3) 0.003(2)
C12 0.0312(15) 0.0268(14) 0.022(4) 0.0017(14) 0.0025(18) 0.002(2)
C13 0.0264(16) 0.020(3) 0.0241(18) -0.0008(15) 0.0018(13) 0.004(2)
N1 0.0289(14) 0.0214(12) 0.023(2) 0.0002(10) -0.0004(15) 0.0013(15)
Br1A 0.0274(4) 0.0299(4) 0.0454(4) 0.0031(3) 0.0012(3) -0.0044(3)
C1A 0.0286(13) 0.0192(14) 0.011(3) -0.0055(12) 0.0082(14) 0.0061(17)
C2A 0.0267(15) 0.0216(17) 0.018(2) -0.0052(18) 0.008(2) 0.0057(18)
C3A 0.0375(19) 0.0199(16) 0.022(3) -0.0064(18) 0.012(2) 0.0001(19)
C4A 0.043(3) 0.0320(14) 0.028(3) -0.010(2) -0.002(4) -0.0038(11)
C5A 0.0296(19) 0.0381(12) 0.028(5) -0.0030(18) -0.004(3) 0.003(2)
C6A 0.0312(15) 0.0268(14) 0.022(4) 0.0017(14) 0.0025(18) 0.002(2)
C7A 0.0287(11) 0.0218(12) 0.0208(9) -0.0006(10) 0.0006(9) 0.0012(8)
C8A 0.0273(14) 0.0241(18) 0.0214(18) -0.0001(12) 0.0025(12) 0.0047(17)
C9A 0.0397(15) 0.023(3) 0.020(3) 0.0027(10) 0.0005(10) 0.000(3)
C10A 0.040(2) 0.0257(13) 0.030(4) -0.0068(16) -0.0067(13) -0.001(3)
C11A 0.0257(18) 0.026(4) 0.0371(17) -0.003(3) -0.002(2) 0.006(3)
C12A 0.0263(15) 0.019(3) 0.0282(19) 0.002(2) 0.0035(17) 0.002(2)
C13A 0.0289(14) 0.0214(12) 0.023(2) 0.0002(10) -0.0004(15) 0.0013(15)
N1A 0.0264(16) 0.020(3) 0.0241(18) -0.0008(15) 0.0018(13) 0.004(2)

loop_
_atom_type_symbol
_atom_type_description
_atom_type_scat_dispersion_real
_atom_type_scat_dispersion_imag
_atom_type_scat_source
C C 0.0033 0.0016 'International Tables Vol C Tables 4.2.6.8 and 6.1.1.4'
H H 0.0000 0.0000 'International Tables Vol C Tables 4.2.6.8 and 6.1.1.4'
N N 0.0061 0.0033 'International Tables Vol C Tables 4.2.6.8 and 6.1.1.4'
Br Br -0.2901 2.4595 'International Tables Vol C Tables 4.2.6.8 and 6.1.1.4'

loop_
_geom_angle_atom_site_label_1
_geom_angle_atom_site_label_2
_geom_angle_atom_site_label_3
_geom_angle
_geom_angle_publ_flag
C6 C1 C2 117.3(4) n
C6 C1 C13 119.8(4) n
C2 C1 C13 122.8(3) n
C3 C2 C1 122.4(3) n
C3 C2 Br1 117.2(4) n
C1 C2 Br1 120.3(4) n
C4 C3 C2 118.7(6) n
C4 C3 H3 121 n
C2 C3 H3 121 n
C3 C4 C5 120.5(6) n
C3 C4 H4 120 n
C5 C4 H4 120 n
C6 C5 C4 120.0(5) n
C6 C5 H5 120 n
C4 C5 H5 120 n
C5 C6 C1 121.0(5) n
C5 C6 H6 120 n
C1 C6 H6 120 n
C8 C7 C12 119.9(4) n
C8 C7 N1 118.0(3) n
C12 C7 N1 122.0(4) n
C7 C8 C9 117.9(3) n
C7 C8 C14 122.1(4) n
C9 C8 C14 120.0(4) n
C10 C9 C8 122.0(5) n
C10 C9 H9 119 n
C8 C9 H9 119 n
C11 C10 C9 119.7(6) n
C11 C10 H10 120 n
C9 C10 H10 120 n
C10 C11 C12 119.2(5) n
C10 C11 H11 120 n
C12 C11 H11 120 n
C11 C12 C7 121.3(5) n
C11 C12 H12 119 n
C7 C12 H12 119 n
N1 C13 C1 120.8(5) n
N1 C13 H13 120 n
C1 C13 H13 120 n
C13 N1 C7 118.9(3) n
C6A C1A C2A 117.3(5) n
C6A C1A C13A 119.7(5) n
C2A C1A C13A 123.0(4) n
C3A C2A C1A 122.3(4) n
C3A C2A Br1A 117.0(4) n
C1A C2A Br1A 120.6(4) n
C4A C3A C2A 118.6(7) n
C4A C3A H3A 121 n
C2A C3A H3A 121 n
C3A C4A C5A 120.4(7) n
C3A C4A H4A 120 n
C5A C4A H4A 120 n
C6A C5A C4A 120.0(6) n
C6A C5A H5A 120 n
C4A C5A H5A 120 n
C5A C6A C1A 121.0(6) n
C5A C6A H6A 120 n
C1A C6A H6A 120 n
C8A C7A C12A 119.8(5) n
C8A C7A N1A 117.6(4) n
C12A C7A N1A 121.7(5) n
C7A C8A C9A 118.0(4) n
C7A C8A C14A 122.0(5) n
C9A C8A C14A 119.9(5) n
C10A C9A C8A 122.0(6) n
C10A C9A H9A 119 n
C8A C9A H9A 119 n
C11A C10A C9A 119.6(7) n
C11A C10A H10A 120 n
C9A C10A H10A 120 n
C10A C11A C12A 119.2(6) n
C10A C11A H11A 120 n
C12A C11A H11A 120 n
C11A C12A C7A 121.4(6) n
C11A C12A H12A 119 n
C7A C12A H12A 119 n
N1A C13A C1A 120.6(5) n
N1A C13A H13A 120 n
C1A C13A H13A 120 n
C8A C14A H14D 110 n
C8A C14A H14E 110 n
H14D C14A H14E 110 n
C8A C14A H14F 110 n
H14D C14A H14F 110 n
H14E C14A H14F 110 n
C13A N1A C7A 118.9(4) n

loop_
_geom_bond_atom_site_label_1
_geom_bond_atom_site_label_2
_geom_bond_distance
_geom_bond_publ_flag
Br1 C2 1.906(3) n
C1 C6 1.396(6) n
C1 C2 1.405(6) n
C1 C13 1.479(6) n
C2 C3 1.381(6) n
C3 C4 1.381(8) n
C3 H3 0.95 n
C4 C5 1.397(12) n
C4 H4 0.95 n
C5 C6 1.379(7) n
C5 H5 0.95 n
C6 H6 0.95 n
C7 C8 1.390(6) n
C7 C12 1.398(6) n
C7 N1 1.421(6) n
C8 C9 1.401(6) n
C8 C14 1.507(3) n
C9 C10 1.385(7) n
C9 H9 0.95 n
C10 C11 1.381(10) n
C10 H10 0.95 n
C11 C12 1.384(7) n
C11 H11 0.95 n
C12 H12 0.95 n
C13 N1 1.271(5) n
C13 H13 0.95 n
C14 H14A 0.98 n
C14 H14B 0.98 n
C14 H14C 0.98 n
Br1A C2A 1.905(3) n
C1A C6A 1.396(6) n
C1A C2A 1.404(7) n
C1A C13A 1.480(6) n
C2A C3A 1.382(7) n
C3A C4A 1.381(8) n
C3A H3A 0.95 n
C4A C5A 1.397(12) n
C4A H4A 0.95 n
C5A C6A 1.379(7) n
C5A H5A 0.95 n
C6A H6A 0.95 n
C7A C8A 1.391(6) n
C7A C12A 1.399(6) n
C7A N1A 1.422(6) n
C8A C9A 1.400(6) n
C8A C14A 1.508(3) n
C9A C10A 1.385(8) n
C9A H9A 0.95 n
C10A C11A 1.381(10) n
C10A H10A 0.95 n
C11A C12A 1.384(8) n
C11A H11A 0.95 n
C12A H12A 0.95 n
C13A N1A 1.271(5) n
C13A H13A 0.95 n
C14A H14D 0.98 n
C14A H14E 0.98 n
C14A H14F 0.98 n

loop_
_geom_torsion_atom_site_label_1
_geom_torsion_atom_site_label_2
_geom_torsion_atom_site_label_3
_geom_torsion_atom_site_label_4
_geom_torsion
_geom_torsion_publ_flag
C6 C1 C2 C3 2(2) n
C13 C1 C2 C3 -179.7(15) n
C6 C1 C2 Br1 -174.5(13) n
C13 C1 C2 Br1 3.6(19) n
C1 C2 C3 C4 -1(3) n
Br1 C2 C3 C4 176(2) n
C2 C3 C4 C5 -2(4) n
C3 C4 C5 C6 3(4) n
C4 C5 C6 C1 -2(3) n
C2 C1 C6 C5 -1(2) n
C13 C1 C6 C5 -179.2(14) n
C12 C7 C8 C9 -0.5(14) n
N1 C7 C8 C9 -177.4(9) n
C12 C7 C8 C14 -179.7(9) n
N1 C7 C8 C14 3.4(14) n
C7 C8 C9 C10 -1(2) n
C14 C8 C9 C10 178(2) n
C8 C9 C10 C11 2(3) n
C9 C10 C11 C12 -2(4) n
C10 C11 C12 C7 0(3) n
C8 C7 C12 C11 1.2(16) n
N1 C7 C12 C11 178.0(12) n
C6 C1 C13 N1 -12.9(10) n
C2 C1 C13 N1 169.0(11) n
C1 C13 N1 C7 -172.4(4) n
C8 C7 N1 C13 -144.2(8) n
C12 C7 N1 C13 38.9(9) n
C6A C1A C2A C3A -5(3) n
C13A C1A C2A C3A 178(2) n
C6A C1A C2A Br1A 173.9(16) n
C13A C1A C2A Br1A -3(3) n
C1A C2A C3A C4A 8(4) n
Br1A C2A C3A C4A -171(3) n
C2A C3A C4A C5A -7(6) n
C3A C4A C5A C6A 3(7) n
C4A C5A C6A C1A -1(6) n
C2A C1A C6A C5A 2(4) n
C13A C1A C6A C5A 178(3) n
C12A C7A C8A C9A -2(4) n
N1A C7A C8A C9A -172(3) n
C12A C7A C8A C14A 173(3) n
N1A C7A C8A C14A 4(4) n
C7A C8A C9A C10A 0(6) n
C14A C8A C9A C10A -176(4) n
C8A C9A C10A C11A 3(8) n
C9A C10A C11A C12A -3(8) n
C10A C11A C12A C7A 1(6) n
C8A C7A C12A C11A 2(4) n
N1A C7A C12A C11A 171(3) n
C6A C1A C13A N1A -2(2) n
C2A C1A C13A N1A 174.9(18) n
C1A C13A N1A C7A -179.1(10) n
C8A C7A N1A C13A -148(2) n
C12A C7A N1A C13A 42(2) n
